data_1545444
loop_
_publ_author_name
'Ghavre, Mukund'
'Froese, Jordan'
'Murphy, Brennan'
'Simionescu, Razvan'
'Hudlicky, Tomas'

_publ_section_title
;
 A Formal Approach to Xylosmin and Flacourtosides E and F: Chemoenzymatic
 Total Synthesis of the Hydroxylated Cyclohexenone Carboxylic Acid Moiety
 of Xylosmin.
;
_journal_issue 5
_journal_name_full 'Organic letters'
_journal_page_first 1156
_journal_page_last 1159
_journal_paper_doi 10.1021/acs.orglett.7b00194
_journal_volume 19
_journal_year 2017
_chemical_absolute_configuration ad
_chemical_formula_moiety 'C29 H21 Br2 N O11'
_chemical_formula_sum 'C29 H21 Br2 N O11'
_chemical_formula_weight 719.29
_space_group_crystal_system monoclinic
_space_group_IT_number 4
_space_group_name_Hall 'P 2yb'
_space_group_name_H-M_alt 'P 1 21 1'
_symmetry_space_group_name_Hall 'P 2yb'
_symmetry_space_group_name_H-M 'P 1 21 1'
_atom_sites_solution_hydrogens mixed
_audit_creation_method SHELXL-2014/7
_cell_angle_alpha 90
_cell_angle_beta 91.709(2)
_cell_angle_gamma 90
_cell_formula_units_Z 4
_cell_length_a 16.7882(7)
_cell_length_b 10.0540(4)
_cell_length_c 17.3664(7)
_cell_measurement_reflns_used 9914
_cell_measurement_temperature 147(2)
_cell_measurement_theta_max 66.95
_cell_measurement_theta_min 3.72
_cell_volume 2929.9(2)
_computing_cell_refinement APEX2
_computing_data_collection 'APEX2 (Bruker, 2014)'
_computing_data_reduction 'SAINT (Bruker, 2014)'
_computing_molecular_graphics 'PLATON (Spek, 2009)'
_computing_publication_material 'SHELXTL (Sheldrick, 2008)'
_computing_structure_refinement 'SHELXL-2014/7 (Sheldrick, 2015b)'
_computing_structure_solution 'SHELXT (Sheldrick, 2015a)'
_diffrn_ambient_temperature 147(2)
_diffrn_measured_fraction_theta_full 0.991
_diffrn_measured_fraction_theta_max 0.991
_diffrn_measurement_device_type 'Bruker Kappa APEX-DUO CCD'
_diffrn_measurement_method '\f and \w scans'
_diffrn_radiation_type CuK\a
_diffrn_radiation_wavelength 1.54178
_diffrn_reflns_av_R_equivalents 0.0453
_diffrn_reflns_av_unetI/netI 0.0342
_diffrn_reflns_Laue_measured_fraction_full 0.991
_diffrn_reflns_Laue_measured_fraction_max 0.991
_diffrn_reflns_limit_h_max 19
_diffrn_reflns_limit_h_min -19
_diffrn_reflns_limit_k_max 12
_diffrn_reflns_limit_k_min -12
_diffrn_reflns_limit_l_max 20
_diffrn_reflns_limit_l_min -20
_diffrn_reflns_number 60756
_diffrn_reflns_point_group_measured_fraction_full 0.984
_diffrn_reflns_point_group_measured_fraction_max 0.984
_diffrn_reflns_theta_full 67.368
_diffrn_reflns_theta_max 67.368
_diffrn_reflns_theta_min 2.545
_diffrn_source 'Bruker ImuS with multi-layer optics'
_exptl_absorpt_coefficient_mu 4.060
_exptl_absorpt_correction_T_max 0.7529
_exptl_absorpt_correction_T_min 0.5623
_exptl_absorpt_correction_type multi-scan
_exptl_absorpt_process_details 'SADABS (Bruker, 2014)'
_exptl_crystal_colour colourless
_exptl_crystal_density_diffrn 1.631
_exptl_crystal_description plate
_exptl_crystal_F_000 1440
_exptl_crystal_size_max 0.180
_exptl_crystal_size_mid 0.170
_exptl_crystal_size_min 0.080
_refine_diff_density_max 0.566
_refine_diff_density_min -0.549
_refine_diff_density_rms 0.072
_refine_ls_abs_structure_details
; 
 Refined as an inversion twin.
;
_refine_ls_abs_structure_Flack 0.054(19)
_refine_ls_extinction_method none
_refine_ls_goodness_of_fit_ref 1.154
_refine_ls_hydrogen_treatment mixed
_refine_ls_matrix_type full
_refine_ls_number_parameters 803
_refine_ls_number_reflns 10344
_refine_ls_number_restraints 18
_refine_ls_restrained_S_all 1.161
_refine_ls_R_factor_all 0.0392
_refine_ls_R_factor_gt 0.0385
_refine_ls_shift/su_max 0.000
_refine_ls_shift/su_mean 0.000
_refine_ls_structure_factor_coef Fsqd
_refine_ls_weighting_details 'w=1/[\s^2^(Fo^2^)+(0.0226P)^2^+4.6157P] where P=(Fo^2^+2Fc^2^)/3'
_refine_ls_weighting_scheme calc
_refine_ls_wR_factor_gt 0.0936
_refine_ls_wR_factor_ref 0.0940
_reflns_Friedel_coverage 0.870
_reflns_Friedel_fraction_full 0.977
_reflns_Friedel_fraction_max 0.977
_reflns_number_gt 10159
_reflns_number_total 10344
_reflns_threshold_expression 'I > 2\s(I)'
_cod_data_source_file ol7b00194_si_002.cif
_cod_data_source_block d1695_a
_cod_database_code 1545444
_shelx_shelxl_version_number 2014/7
_shelx_space_group_comment
; 
The symmetry employed for this shelxl refinement is uniquely defined 
by the following loop, which should always be used as a source of 
symmetry information in preference to the above space-group names. 
They are only intended as comments. 
;
_shelx_estimated_absorpt_t_min 0.529
_shelx_estimated_absorpt_t_max 0.737

loop_
_space_group_symop_operation_xyz
'x, y, z'
'-x, y+1/2, -z'

loop_
_atom_site_label
_atom_site_type_symbol
_atom_site_fract_x
_atom_site_fract_y
_atom_site_fract_z
_atom_site_U_iso_or_equiv
_atom_site_adp_type
_atom_site_occupancy
_atom_site_site_symmetry_order
_atom_site_calc_flag
_atom_site_refinement_flags_posn
_atom_site_refinement_flags_adp
_atom_site_refinement_flags_occupancy
_atom_site_disorder_assembly
_atom_site_disorder_group
Br1A Br 0.70575(4) 0.56766(8) -0.33006(4) 0.0520(2) Uani 1 1 d . . . . .
Br2A Br 0.39916(4) 0.04271(8) -0.47526(4) 0.0479(2) Uani 1 1 d . . . . .
O1A O 0.4385(2) 0.3976(4) 0.0974(2) 0.0265(8) Uani 1 1 d D . . . .
O2A O 0.4316(3) 0.6662(4) 0.0780(3) 0.0369(10) Uani 1 1 d . . . . .
O3A O 0.3131(3) 0.6498(4) 0.0149(2) 0.0308(9) Uani 1 1 d . . . . .
O4A O 0.3131(2) 0.4175(4) 0.1869(2) 0.0269(8) Uani 1 1 d . . . . .
O5A O 0.2840(3) 0.6344(5) 0.1817(3) 0.0437(12) Uani 1 1 d . . . . .
O6A O 0.4169(5) 0.6790(8) 0.5602(4) 0.098(3) Uani 1 1 d D . . . .
O7A O 0.4087(4) 0.4756(10) 0.5713(3) 0.082(2) Uani 1 1 d D U . . .
O8A O 0.4266(2) 0.4454(4) -0.0655(2) 0.0249(8) Uani 1 1 d . . . . .
O9A O 0.3435(2) 0.5168(5) -0.1614(2) 0.0386(11) Uani 1 1 d . . . . .
O10A O 0.3515(2) 0.2082(4) -0.1010(2) 0.0285(8) Uani 1 1 d . . . . .
O11A O 0.4131(2) 0.0149(4) -0.0790(2) 0.0291(8) Uani 1 1 d . . . . .
N1A N 0.4033(3) 0.5692(8) 0.5366(4) 0.0582(19) Uani 1 1 d D . . . .
C1A C 0.3708(3) 0.4504(5) 0.0601(3) 0.0224(11) Uani 1 1 d . . . . .
C2A C 0.2967(3) 0.4063(6) 0.1047(3) 0.0242(11) Uani 1 1 d . . . . .
H2AA H 0.2507 0.4652 0.0900 0.029 Uiso 1 1 calc R U . . .
C3A C 0.2744(3) 0.2642(6) 0.0882(4) 0.0309(13) Uani 1 1 d . . . . .
H3AA H 0.2376 0.2223 0.1209 0.037 Uiso 1 1 calc R U . . .
C4A C 0.3032(4) 0.1938(6) 0.0308(3) 0.0315(13) Uani 1 1 d . . . . .
H4AA H 0.2837 0.1062 0.0221 0.038 Uiso 1 1 calc R U . . .
C5A C 0.3649(3) 0.2475(5) -0.0208(3) 0.0249(11) Uani 1 1 d . . . . .
H5AA H 0.4191 0.2183 -0.0022 0.030 Uiso 1 1 calc R U . . .
C6A C 0.3608(3) 0.3972(5) -0.0228(3) 0.0228(11) Uani 1 1 d . . . . .
H6AA H 0.3091 0.4276 -0.0469 0.027 Uiso 1 1 calc R U . . .
C7A C 0.3766(3) 0.6031(5) 0.0544(3) 0.0246(12) Uani 1 1 d . . . . .
C8A C 0.3111(5) 0.7923(6) 0.0059(5) 0.0506(19) Uani 1 1 d . . . . .
H8AA H 0.2627 0.8178 -0.0235 0.076 Uiso 1 1 calc R U . . .
H8AB H 0.3109 0.8346 0.0568 0.076 Uiso 1 1 calc R U . . .
H8AC H 0.3581 0.8215 -0.0216 0.076 Uiso 1 1 calc R U . . .
C9A C 0.3081(3) 0.5392(6) 0.2176(3) 0.0290(12) Uani 1 1 d . . . . .
C10A C 0.3349(3) 0.5436(6) 0.3000(3) 0.0295(12) Uani 1 1 d . . . . .
C11A C 0.3402(5) 0.6647(7) 0.3352(5) 0.053(2) Uani 1 1 d . . . . .
H11A H 0.3279 0.7435 0.3072 0.063 Uiso 1 1 calc R U . . .
C12A C 0.3640(6) 0.6720(9) 0.4130(5) 0.061(2) Uani 1 1 d . . . . .
H12A H 0.3687 0.7560 0.4377 0.073 Uiso 1 1 calc R U . . .
C13A C 0.3802(4) 0.5607(9) 0.4522(3) 0.0422(16) Uani 1 1 d D . . . .
C14A C 0.3744(4) 0.4374(8) 0.4185(4) 0.0443(17) Uani 1 1 d . . . . .
H14A H 0.3856 0.3590 0.4474 0.053 Uiso 1 1 calc R U . . .
C15A C 0.3520(4) 0.4303(7) 0.3410(4) 0.0386(15) Uani 1 1 d . . . . .
H15A H 0.3485 0.3462 0.3162 0.046 Uiso 1 1 calc R U . . .
C16A C 0.4092(3) 0.4955(5) -0.1372(3) 0.0250(11) Uani 1 1 d . . . . .
C17A C 0.4833(3) 0.5171(5) -0.1808(3) 0.0227(11) Uani 1 1 d . . . . .
C18A C 0.5565(3) 0.4718(7) -0.1540(3) 0.0368(14) Uani 1 1 d . . . . .
H18A H 0.5611 0.4285 -0.1054 0.044 Uiso 1 1 calc R U . . .
C19A C 0.6233(4) 0.4894(8) -0.1976(4) 0.0454(17) Uani 1 1 d . . . . .
H19A H 0.6742 0.4606 -0.1787 0.055 Uiso 1 1 calc R U . . .
C20A C 0.6152(3) 0.5490(6) -0.2684(3) 0.0298(12) Uani 1 1 d . . . . .
C21A C 0.5428(4) 0.5953(7) -0.2963(3) 0.0391(16) Uani 1 1 d . . . . .
H21A H 0.5383 0.6375 -0.3452 0.047 Uiso 1 1 calc R U . . .
C22A C 0.4770(3) 0.5791(7) -0.2515(3) 0.0369(14) Uani 1 1 d . . . . .
H22A H 0.4266 0.6110 -0.2697 0.044 Uiso 1 1 calc R U . . .
C23A C 0.3867(3) 0.0966(5) -0.1239(3) 0.0229(11) Uani 1 1 d . . . . .
C24A C 0.3905(3) 0.0862(6) -0.2091(3) 0.0261(12) Uani 1 1 d . . . . .
C25A C 0.3617(4) 0.1888(6) -0.2568(4) 0.0338(13) Uani 1 1 d . . . . .
H25A H 0.3402 0.2670 -0.2349 0.041 Uiso 1 1 calc R U . . .
C26A C 0.3648(4) 0.1760(7) -0.3364(4) 0.0387(14) Uani 1 1 d . . . . .
H26A H 0.3455 0.2447 -0.3696 0.046 Uiso 1 1 calc R U . . .
C27A C 0.3967(3) 0.0605(7) -0.3660(3) 0.0364(14) Uani 1 1 d . . . . .
C28A C 0.4254(4) -0.0401(7) -0.3203(4) 0.0386(14) Uani 1 1 d . . . . .
H28A H 0.4476 -0.1176 -0.3425 0.046 Uiso 1 1 calc R U . . .
C29A C 0.4217(3) -0.0277(7) -0.2410(3) 0.0343(13) Uani 1 1 d . . . . .
H29A H 0.4406 -0.0977 -0.2086 0.041 Uiso 1 1 calc R U . . .
Br1B Br -0.20311(7) 0.45657(13) 0.16010(7) 0.0515(5) Uani 0.732(4) 1 d . . P A 1
O6C O -0.170(2) 0.454(4) 0.1140(14) 0.116(11) Uiso 0.268(4) 1 d D . P A 2
O7C O -0.2431(14) 0.412(3) 0.2127(15) 0.083(7) Uiso 0.268(4) 1 d D . P A 2
N1C N -0.1842(10) 0.455(3) 0.1818(12) 0.047(9) Uiso 0.268(4) 1 d D . P A 2
Br2B Br 0.10666(4) 0.97539(9) 0.03637(4) 0.0492(2) Uani 1 1 d . . . . .
O1B O 0.0651(2) 0.6078(4) 0.6044(2) 0.0281(8) Uani 1 1 d D . . . .
O2B O 0.0725(3) 0.3435(4) 0.5751(3) 0.0371(10) Uani 1 1 d . . . . .
O3B O 0.1947(3) 0.3645(4) 0.5268(2) 0.0330(9) Uani 1 1 d . . . . .
O4B O 0.1885(2) 0.5966(4) 0.7015(2) 0.0294(9) Uani 1 1 d . . . . .
O5B O 0.2085(3) 0.3764(5) 0.6981(3) 0.0436(12) Uani 1 1 d . . . . .
N1B N 0.0888(6) 0.4456(13) 1.0404(6) 0.075(5) Uani 0.732(4) 1 d D . P A 1
O6B O 0.0745(7) 0.3363(12) 1.0650(6) 0.097(4) Uani 0.732(4) 1 d D . P A 1
O7B O 0.0819(10) 0.5516(17) 1.0740(9) 0.096(7) Uani 0.732(4) 1 d D . P A 1
Br1C Br 0.0827(3) 0.4809(10) 1.0756(4) 0.077(2) Uani 0.268(4) 1 d . . P A 2
O8B O 0.0762(2) 0.5706(4) 0.4425(2) 0.0265(8) Uani 1 1 d . . . . .
O9B O 0.1579(2) 0.4891(6) 0.3535(3) 0.0510(13) Uani 1 1 d . . . . .
O10B O 0.1512(2) 0.8075(4) 0.4131(2) 0.0341(9) Uani 1 1 d . . . . .
O11B O 0.0838(2) 0.9969(4) 0.4318(2) 0.0335(9) Uani 1 1 d . . . . .
C1B C 0.1338(3) 0.5595(6) 0.5697(3) 0.0255(11) Uani 1 1 d . . . . .
C2B C 0.2073(4) 0.6036(6) 0.6198(3) 0.0279(12) Uani 1 1 d . . . . .
H2BA H 0.2536 0.5444 0.6094 0.033 Uiso 1 1 calc R U . . .
C3B C 0.2297(4) 0.7456(6) 0.6059(4) 0.0370(14) Uani 1 1 d . . . . .
H3BA H 0.2666 0.7864 0.6412 0.044 Uiso 1 1 calc R U . . .
C4B C 0.2014(4) 0.8179(6) 0.5476(4) 0.0387(15) Uani 1 1 d . . . . .
H4BA H 0.2215 0.9053 0.5408 0.046 Uiso 1 1 calc R U . . .
C5B C 0.1388(4) 0.7672(6) 0.4917(3) 0.0309(13) Uani 1 1 d . . . . .
H5BA H 0.0848 0.7962 0.5080 0.037 Uiso 1 1 calc R U . . .
C6B C 0.1429(3) 0.6175(6) 0.4892(3) 0.0261(12) Uani 1 1 d . . . . .
H6BA H 0.1942 0.5878 0.4671 0.031 Uiso 1 1 calc R U . . .
C7B C 0.1294(3) 0.4088(6) 0.5606(3) 0.0265(12) Uani 1 1 d . . . . .
C8B C 0.1950(5) 0.2245(6) 0.5084(5) 0.0471(17) Uani 1 1 d . . . . .
H8BA H 0.2450 0.2016 0.4840 0.071 Uiso 1 1 calc R U . . .
H8BB H 0.1901 0.1726 0.5558 0.071 Uiso 1 1 calc R U . . .
H8BC H 0.1500 0.2043 0.4731 0.071 Uiso 1 1 calc R U . . .
C9B C 0.1889(3) 0.4733(7) 0.7318(3) 0.0320(13) Uani 1 1 d . . . . .
C10B C 0.1612(3) 0.4719(7) 0.8128(3) 0.0356(13) Uani 1 1 d . . . . .
C11B C 0.1497(6) 0.3522(9) 0.8461(5) 0.066(3) Uani 1 1 d . . . . .
H11B H 0.1577 0.2724 0.8181 0.079 Uiso 1 1 calc R U . . .
C12B C 0.1256(7) 0.3478(11) 0.9237(6) 0.076(3) Uani 1 1 d . . . . .
H12B H 0.1181 0.2649 0.9488 0.092 Uiso 1 1 calc R U . . .
C13B C 0.1136(4) 0.4617(12) 0.9608(4) 0.057(2) Uani 1 1 d D . . . .
C14B C 0.1254(5) 0.5835(10) 0.9288(5) 0.062(2) Uani 1 1 d . . . . .
H14B H 0.1170 0.6629 0.9570 0.075 Uiso 1 1 calc R U . . .
C15B C 0.1502(5) 0.5872(8) 0.8531(4) 0.0513(18) Uani 1 1 d . . . . .
H15B H 0.1595 0.6705 0.8291 0.062 Uiso 1 1 calc R U . . .
C16B C 0.0923(3) 0.5139(6) 0.3730(3) 0.0286(12) Uani 1 1 d . . . . .
C17B C 0.0183(3) 0.4974(6) 0.3258(3) 0.0266(12) Uani 1 1 d . . . . .
C18B C -0.0536(4) 0.5480(8) 0.3469(4) 0.0449(16) Uani 1 1 d . . . . .
H18B H -0.0582 0.5909 0.3953 0.054 Uiso 1 1 calc R U . . .
C19B C -0.1197(4) 0.5366(9) 0.2975(4) 0.054(2) Uani 1 1 d . . . . .
H19B H -0.1691 0.5750 0.3108 0.065 Uiso 1 1 calc R U . . .
C20B C -0.1131(3) 0.4702(7) 0.2299(3) 0.0326(12) Uani 1 1 d D . . . .
C21B C -0.0418(4) 0.4181(9) 0.2078(4) 0.056(2) Uani 1 1 d . . . . .
H21B H -0.0380 0.3741 0.1597 0.067 Uiso 1 1 calc R U . . .
C22B C 0.0236(4) 0.4304(9) 0.2559(4) 0.056(2) Uani 1 1 d . . . . .
H22B H 0.0730 0.3931 0.2416 0.067 Uiso 1 1 calc R U . . .
C23B C 0.1121(3) 0.9171(6) 0.3881(4) 0.0281(12) Uani 1 1 d . . . . .
C24B C 0.1089(3) 0.9267(6) 0.3033(4) 0.0309(13) Uani 1 1 d . . . . .
C25B C 0.1376(4) 0.8261(6) 0.2564(4) 0.0377(14) Uani 1 1 d . . . . .
H25B H 0.1581 0.7469 0.2794 0.045 Uiso 1 1 calc R U . . .
C26B C 0.1367(4) 0.8392(7) 0.1771(4) 0.0418(15) Uani 1 1 d . . . . .
H26B H 0.1568 0.7708 0.1452 0.050 Uiso 1 1 calc R U . . .
C27B C 0.1055(3) 0.9560(7) 0.1455(3) 0.0360(14) Uani 1 1 d . . . . .
C28B C 0.0761(4) 1.0544(8) 0.1896(4) 0.0422(15) Uani 1 1 d . . . . .
H28B H 0.0545 1.1322 0.1660 0.051 Uiso 1 1 calc R U . . .
C29B C 0.0774(3) 1.0421(7) 0.2692(4) 0.0361(13) Uani 1 1 d . . . . .
H29B H 0.0570 1.1113 0.3002 0.043 Uiso 1 1 calc R U . . .
H1OA H 0.477(3) 0.449(7) 0.090(5) 0.054 Uiso 1 1 d D U . . .
H1OB H 0.024(3) 0.568(8) 0.588(4) 0.054 Uiso 1 1 d D U . . .

loop_
_atom_site_aniso_label
_atom_site_aniso_U_11
_atom_site_aniso_U_22
_atom_site_aniso_U_33
_atom_site_aniso_U_23
_atom_site_aniso_U_13
_atom_site_aniso_U_12
Br1A 0.0418(4) 0.0611(5) 0.0539(4) 0.0233(4) 0.0182(3) 0.0171(3)
Br2A 0.0491(4) 0.0685(5) 0.0263(3) -0.0123(3) 0.0032(3) -0.0016(4)
O1A 0.027(2) 0.026(2) 0.026(2) 0.0042(16) -0.0016(16) -0.0032(16)
O2A 0.040(2) 0.026(2) 0.044(3) -0.0087(19) -0.008(2) -0.0038(19)
O3A 0.046(2) 0.020(2) 0.026(2) -0.0027(16) -0.0095(17) -0.0018(17)
O4A 0.039(2) 0.0220(19) 0.0201(19) -0.0038(15) 0.0022(16) 0.0009(16)
O5A 0.071(3) 0.030(2) 0.030(2) -0.0080(19) -0.002(2) 0.021(2)
O6A 0.122(6) 0.122(7) 0.049(4) -0.045(4) -0.043(4) 0.070(5)
O7A 0.061(3) 0.172(8) 0.014(2) 0.018(4) 0.000(2) -0.018(5)
O8A 0.0280(18) 0.026(2) 0.0208(17) 0.0005(15) 0.0004(14) 0.0002(15)
O9A 0.028(2) 0.055(3) 0.032(2) 0.013(2) -0.0034(16) -0.0013(19)
O10A 0.037(2) 0.027(2) 0.0218(19) -0.0068(16) -0.0018(16) 0.0055(16)
O11A 0.034(2) 0.022(2) 0.031(2) 0.0007(16) 0.0040(16) -0.0025(16)
N1A 0.027(3) 0.086(6) 0.062(5) -0.027(5) 0.009(3) 0.007(3)
C1A 0.026(3) 0.019(3) 0.021(2) -0.001(2) -0.003(2) -0.003(2)
C2A 0.031(3) 0.022(3) 0.019(3) -0.004(2) -0.001(2) -0.004(2)
C3A 0.034(3) 0.025(3) 0.034(3) -0.004(2) 0.003(2) -0.010(2)
C4A 0.038(3) 0.026(3) 0.032(3) 0.001(2) 0.004(3) -0.008(2)
C5A 0.034(3) 0.020(3) 0.020(3) -0.002(2) 0.000(2) -0.002(2)
C6A 0.027(3) 0.021(3) 0.020(3) -0.004(2) 0.001(2) -0.001(2)
C7A 0.033(3) 0.021(3) 0.020(3) -0.003(2) -0.002(2) -0.001(2)
C8A 0.070(5) 0.019(3) 0.062(5) 0.011(3) -0.021(4) 0.000(3)
C9A 0.035(3) 0.030(3) 0.021(3) -0.004(2) 0.001(2) 0.008(3)
C10A 0.033(3) 0.032(3) 0.023(3) -0.005(3) 0.005(2) 0.001(3)
C11A 0.080(6) 0.033(4) 0.045(4) -0.011(3) -0.015(4) 0.017(4)
C12A 0.080(6) 0.058(5) 0.043(4) -0.025(4) -0.008(4) 0.020(4)
C13A 0.036(3) 0.069(5) 0.022(3) -0.009(3) 0.005(2) 0.012(3)
C14A 0.047(4) 0.052(4) 0.034(3) 0.011(3) -0.005(3) -0.008(3)
C15A 0.049(4) 0.034(3) 0.033(3) -0.002(3) -0.004(3) -0.009(3)
C16A 0.029(3) 0.022(3) 0.024(3) 0.001(2) -0.001(2) 0.000(2)
C17A 0.032(3) 0.018(3) 0.019(2) 0.0012(19) -0.001(2) -0.002(2)
C18A 0.033(3) 0.052(4) 0.026(3) 0.019(3) 0.004(2) 0.009(3)
C19A 0.029(3) 0.071(5) 0.036(3) 0.018(3) 0.001(2) 0.013(3)
C20A 0.032(3) 0.032(3) 0.025(3) 0.008(3) 0.005(2) 0.002(3)
C21A 0.035(3) 0.058(4) 0.024(3) 0.019(3) 0.000(2) 0.006(3)
C22A 0.029(3) 0.050(4) 0.031(3) 0.014(3) 0.000(2) 0.003(3)
C23A 0.020(2) 0.020(3) 0.028(3) -0.004(2) 0.003(2) -0.003(2)
C24A 0.022(3) 0.030(3) 0.026(3) -0.005(2) 0.002(2) -0.001(2)
C25A 0.045(3) 0.023(3) 0.033(3) -0.004(2) -0.002(3) 0.002(3)
C26A 0.048(4) 0.038(4) 0.030(3) 0.001(3) -0.003(3) 0.002(3)
C27A 0.030(3) 0.049(4) 0.030(3) -0.013(3) 0.003(2) -0.002(3)
C28A 0.039(3) 0.041(4) 0.035(3) -0.015(3) 0.000(3) 0.007(3)
C29A 0.036(3) 0.035(3) 0.032(3) -0.011(3) -0.001(2) 0.009(3)
Br1B 0.0397(6) 0.0696(8) 0.0441(7) -0.0272(6) -0.0189(5) 0.0223(5)
Br2B 0.0434(4) 0.0673(5) 0.0371(3) 0.0108(4) 0.0027(3) 0.0006(4)
O1B 0.028(2) 0.026(2) 0.030(2) -0.0041(16) 0.0014(16) -0.0016(16)
O2B 0.039(2) 0.020(2) 0.052(3) 0.0051(18) 0.000(2) -0.0053(18)
O3B 0.049(3) 0.020(2) 0.031(2) -0.0032(17) 0.0055(19) 0.0009(17)
O4B 0.037(2) 0.027(2) 0.024(2) 0.0032(16) -0.0066(16) -0.0027(17)
O5B 0.065(3) 0.032(2) 0.034(2) 0.002(2) -0.004(2) 0.019(2)
N1B 0.033(5) 0.166(17) 0.027(6) 0.004(8) 0.004(5) 0.021(7)
O6B 0.126(9) 0.117(9) 0.052(5) 0.046(6) 0.048(6) 0.072(7)
O7B 0.101(10) 0.144(15) 0.045(7) -0.042(9) 0.038(6) -0.059(10)
Br1C 0.048(2) 0.151(8) 0.032(3) -0.001(4) -0.002(2) -0.002(3)
O8B 0.0283(18) 0.029(2) 0.0222(18) -0.0008(16) -0.0018(14) 0.0000(16)
O9B 0.031(2) 0.081(4) 0.041(2) -0.025(3) 0.0023(18) 0.001(2)
O10B 0.039(2) 0.028(2) 0.036(2) 0.0126(18) 0.0073(18) 0.0059(17)
O11B 0.036(2) 0.026(2) 0.038(2) -0.0003(18) -0.0082(17) 0.0000(17)
C1B 0.027(3) 0.023(3) 0.026(3) 0.004(2) -0.003(2) 0.000(2)
C2B 0.034(3) 0.024(3) 0.026(3) -0.002(2) -0.002(2) -0.003(2)
C3B 0.042(3) 0.029(3) 0.040(4) -0.003(3) -0.007(3) -0.011(3)
C4B 0.052(4) 0.022(3) 0.042(4) 0.003(3) -0.001(3) -0.012(3)
C5B 0.039(3) 0.026(3) 0.028(3) 0.009(2) 0.001(2) -0.001(2)
C6B 0.027(3) 0.028(3) 0.023(3) 0.001(2) 0.001(2) -0.003(2)
C7B 0.034(3) 0.020(3) 0.025(3) 0.003(2) -0.004(2) -0.002(2)
C8B 0.063(5) 0.019(3) 0.060(5) -0.007(3) 0.009(4) 0.007(3)
C9B 0.033(3) 0.034(3) 0.029(3) 0.007(3) -0.009(2) 0.006(3)
C10B 0.030(3) 0.044(3) 0.032(3) 0.004(3) -0.006(2) 0.006(3)
C11B 0.103(7) 0.048(5) 0.048(5) 0.018(4) 0.022(5) 0.022(5)
C12B 0.100(7) 0.075(7) 0.056(5) 0.036(5) 0.023(5) 0.030(6)
C13B 0.031(3) 0.111(7) 0.030(3) 0.010(5) 0.002(3) 0.008(4)
C14B 0.059(5) 0.082(6) 0.047(4) -0.020(4) 0.014(4) -0.029(5)
C15B 0.054(4) 0.055(5) 0.047(4) -0.003(4) 0.012(3) -0.014(4)
C16B 0.029(3) 0.029(3) 0.028(3) -0.004(2) 0.004(2) -0.001(2)
C17B 0.033(3) 0.028(3) 0.019(2) 0.000(2) 0.003(2) 0.003(2)
C18B 0.040(3) 0.059(4) 0.035(3) -0.022(3) -0.003(3) 0.014(3)
C19B 0.035(3) 0.079(6) 0.048(4) -0.033(4) -0.002(3) 0.025(4)
C20B 0.037(3) 0.032(3) 0.029(3) -0.005(3) -0.002(2) 0.007(3)
C21B 0.040(4) 0.088(6) 0.041(4) -0.034(4) 0.000(3) 0.007(4)
C22B 0.033(3) 0.095(7) 0.040(4) -0.029(4) 0.001(3) 0.009(4)
C23B 0.022(3) 0.019(3) 0.043(3) 0.003(3) -0.006(2) -0.005(2)
C24B 0.022(3) 0.025(3) 0.046(3) 0.012(3) -0.002(2) -0.004(2)
C25B 0.040(3) 0.025(3) 0.047(4) 0.005(3) -0.003(3) -0.002(3)
C26B 0.051(4) 0.039(4) 0.036(3) -0.001(3) 0.003(3) 0.001(3)
C27B 0.028(3) 0.045(4) 0.035(3) 0.006(3) 0.003(2) 0.000(3)
C28B 0.037(3) 0.044(4) 0.046(4) 0.018(3) 0.002(3) 0.006(3)
C29B 0.031(3) 0.033(3) 0.045(3) 0.010(3) 0.004(2) 0.009(3)

loop_
_atom_type_symbol
_atom_type_description
_atom_type_scat_dispersion_real
_atom_type_scat_dispersion_imag
_atom_type_scat_source
C C 0.0181 0.0091 'International Tables Vol C Tables 4.2.6.8 and 6.1.1.4'
H H 0.0000 0.0000 'International Tables Vol C Tables 4.2.6.8 and 6.1.1.4'
N N 0.0311 0.0180 'International Tables Vol C Tables 4.2.6.8 and 6.1.1.4'
O O 0.0492 0.0322 'International Tables Vol C Tables 4.2.6.8 and 6.1.1.4'
Br Br -0.6763 1.2805 'International Tables Vol C Tables 4.2.6.8 and 6.1.1.4'

loop_
_geom_angle_atom_site_label_1
_geom_angle_atom_site_label_2
_geom_angle_atom_site_label_3
_geom_angle
C1A O1A H1OA 108(6)
C7A O3A C8A 114.9(5)
C9A O4A C2A 116.7(4)
C16A O8A C6A 116.7(4)
C23A O10A C5A 117.1(4)
O7A N1A O6A 125.4(8)
O7A N1A C13A 119.3(7)
O6A N1A C13A 115.2(8)
O1A C1A C6A 111.4(4)
O1A C1A C7A 110.9(4)
C6A C1A C7A 106.9(4)
O1A C1A C2A 108.3(4)
C6A C1A C2A 107.5(4)
C7A C1A C2A 111.8(5)
O4A C2A C3A 107.4(4)
O4A C2A C1A 109.8(4)
C3A C2A C1A 112.1(5)
O4A C2A H2AA 109.2
C3A C2A H2AA 109.2
C1A C2A H2AA 109.2
C4A C3A C2A 123.8(5)
C4A C3A H3AA 118.1
C2A C3A H3AA 118.1
C3A C4A C5A 122.3(5)
C3A C4A H4AA 118.9
C5A C4A H4AA 118.9
O10A C5A C4A 112.6(5)
O10A C5A C6A 104.0(4)
C4A C5A C6A 110.1(5)
O10A C5A H5AA 110.0
C4A C5A H5AA 110.0
C6A C5A H5AA 110.0
O8A C6A C5A 108.3(4)
O8A C6A C1A 107.7(4)
C5A C6A C1A 108.7(4)
O8A C6A H6AA 110.7
C5A C6A H6AA 110.7
C1A C6A H6AA 110.7
O2A C7A O3A 126.3(5)
O2A C7A C1A 124.2(5)
O3A C7A C1A 109.4(4)
O3A C8A H8AA 109.5
O3A C8A H8AB 109.5
H8AA C8A H8AB 109.5
O3A C8A H8AC 109.5
H8AA C8A H8AC 109.5
H8AB C8A H8AC 109.5
O5A C9A O4A 123.0(5)
O5A C9A C10A 124.1(5)
O4A C9A C10A 112.9(5)
C11A C10A C15A 119.9(5)
C11A C10A C9A 118.2(6)
C15A C10A C9A 121.9(6)
C10A C11A C12A 119.6(7)
C10A C11A H11A 120.2
C12A C11A H11A 120.2
C13A C12A C11A 119.8(7)
C13A C12A H12A 120.1
C11A C12A H12A 120.1
C12A C13A C14A 121.9(6)
C12A C13A N1A 119.5(7)
C14A C13A N1A 118.6(7)
C13A C14A C15A 118.3(6)
C13A C14A H14A 120.9
C15A C14A H14A 120.9
C10A C15A C14A 120.6(6)
C10A C15A H15A 119.7
C14A C15A H15A 119.7
O9A C16A O8A 124.0(5)
O9A C16A C17A 125.1(5)
O8A C16A C17A 110.9(4)
C18A C17A C22A 119.6(5)
C18A C17A C16A 122.0(5)
C22A C17A C16A 118.3(5)
C17A C18A C19A 120.1(5)
C17A C18A H18A 119.9
C19A C18A H18A 119.9
C20A C19A C18A 119.1(5)
C20A C19A H19A 120.5
C18A C19A H19A 120.5
C19A C20A C21A 121.8(5)
C19A C20A Br1A 119.3(4)
C21A C20A Br1A 118.9(4)
C20A C21A C22A 118.3(5)
C20A C21A H21A 120.8
C22A C21A H21A 120.8
C17A C22A C21A 121.0(5)
C17A C22A H22A 119.5
C21A C22A H22A 119.5
O11A C23A O10A 122.5(5)
O11A C23A C24A 124.7(5)
O10A C23A C24A 112.8(5)
C29A C24A C25A 120.0(5)
C29A C24A C23A 119.0(5)
C25A C24A C23A 120.9(5)
C26A C25A C24A 119.9(6)
C26A C25A H25A 120.0
C24A C25A H25A 120.0
C27A C26A C25A 118.2(6)
C27A C26A H26A 120.9
C25A C26A H26A 120.9
C28A C27A C26A 122.7(5)
C28A C27A Br2A 119.4(5)
C26A C27A Br2A 117.9(5)
C27A C28A C29A 119.0(6)
C27A C28A H28A 120.5
C29A C28A H28A 120.5
C24A C29A C28A 120.1(6)
C24A C29A H29A 119.9
C28A C29A H29A 119.9
O6C N1C O7C 128(3)
O6C N1C C20B 112(2)
O7C N1C C20B 117(2)
C1B O1B H1OB 111(6)
C7B O3B C8B 115.5(5)
C9B O4B C2B 115.1(4)
O6B N1B O7B 127.1(14)
O6B N1B C13B 120.0(12)
O7B N1B C13B 112.8(12)
C16B O8B C6B 117.5(4)
C23B O10B C5B 116.8(5)
O1B C1B C7B 110.6(5)
O1B C1B C6B 111.5(4)
C7B C1B C6B 106.8(5)
O1B C1B C2B 108.1(4)
C7B C1B C2B 112.1(5)
C6B C1B C2B 107.7(4)
O4B C2B C3B 105.3(5)
O4B C2B C1B 109.8(4)
C3B C2B C1B 112.4(5)
O4B C2B H2BA 109.7
C3B C2B H2BA 109.7
C1B C2B H2BA 109.7
C4B C3B C2B 124.0(6)
C4B C3B H3BA 118.0
C2B C3B H3BA 118.0
C3B C4B C5B 122.6(6)
C3B C4B H4BA 118.7
C5B C4B H4BA 118.7
O10B C5B C4B 113.4(5)
O10B C5B C6B 104.2(5)
C4B C5B C6B 109.1(5)
O10B C5B H5BA 110.0
C4B C5B H5BA 110.0
C6B C5B H5BA 110.0
O8B C6B C5B 107.9(5)
O8B C6B C1B 107.1(4)
C5B C6B C1B 110.4(5)
O8B C6B H6BA 110.5
C5B C6B H6BA 110.5
C1B C6B H6BA 110.5
O2B C7B O3B 125.7(5)
O2B C7B C1B 124.1(6)
O3B C7B C1B 109.9(5)
O3B C8B H8BA 109.5
O3B C8B H8BB 109.5
H8BA C8B H8BB 109.5
O3B C8B H8BC 109.5
H8BA C8B H8BC 109.5
H8BB C8B H8BC 109.5
O5B C9B O4B 124.0(5)
O5B C9B C10B 123.7(6)
O4B C9B C10B 112.3(6)
C11B C10B C15B 120.8(6)
C11B C10B C9B 117.6(7)
C15B C10B C9B 121.6(6)
C10B C11B C12B 118.9(8)
C10B C11B H11B 120.6
C12B C11B H11B 120.6
C13B C12B C11B 118.9(8)
C13B C12B H12B 120.5
C11B C12B H12B 120.5
C12B C13B C14B 123.4(7)
C12B C13B N1B 114.4(10)
C14B C13B N1B 122.2(10)
C12B C13B Br1C 126.0(8)
C14B C13B Br1C 110.5(7)
C13B C14B C15B 117.4(8)
C13B C14B H14B 121.3
C15B C14B H14B 121.3
C10B C15B C14B 120.6(8)
C10B C15B H15B 119.7
C14B C15B H15B 119.7
O9B C16B O8B 123.2(5)
O9B C16B C17B 126.1(5)
O8B C16B C17B 110.6(4)
C18B C17B C22B 119.5(5)
C18B C17B C16B 122.9(5)
C22B C17B C16B 117.6(5)
C17B C18B C19B 119.9(6)
C17B C18B H18B 120.1
C19B C18B H18B 120.1
C20B C19B C18B 119.4(6)
C20B C19B H19B 120.3
C18B C19B H19B 120.3
C19B C20B C21B 121.6(6)
C19B C20B N1C 117.8(12)
C21B C20B N1C 120.6(12)
C19B C20B Br1B 120.0(5)
C21B C20B Br1B 118.3(5)
C22B C21B C20B 119.1(6)
C22B C21B H21B 120.4
C20B C21B H21B 120.4
C21B C22B C17B 120.4(6)
C21B C22B H22B 119.8
C17B C22B H22B 119.8
O11B C23B O10B 122.5(5)
O11B C23B C24B 125.3(5)
O10B C23B C24B 112.2(5)
C25B C24B C29B 119.2(6)
C25B C24B C23B 122.2(5)
C29B C24B C23B 118.6(6)
C26B C25B C24B 121.3(6)
C26B C25B H25B 119.4
C24B C25B H25B 119.4
C25B C26B C27B 117.7(6)
C25B C26B H26B 121.1
C27B C26B H26B 121.1
C28B C27B C26B 122.2(6)
C28B C27B Br2B 120.2(5)
C26B C27B Br2B 117.6(5)
C27B C28B C29B 120.2(6)
C27B C28B H28B 119.9
C29B C28B H28B 119.9
C28B C29B C24B 119.4(6)
C28B C29B H29B 120.3
C24B C29B H29B 120.3

loop_
_geom_bond_atom_site_label_1
_geom_bond_atom_site_label_2
_geom_bond_distance
Br1A C20A 1.895(5)
Br2A C27A 1.908(6)
O1A C1A 1.396(6)
O1A H1OA 0.838(15)
O2A C7A 1.183(7)
O3A C7A 1.335(7)
O3A C8A 1.441(7)
O4A C9A 1.338(7)
O4A C2A 1.451(6)
O5A C9A 1.207(7)
O6A N1A 1.197(9)
O7A N1A 1.120(9)
O8A C16A 1.366(6)
O8A C6A 1.433(6)
O9A C16A 1.189(7)
O10A C23A 1.335(7)
O10A C5A 1.460(6)
O11A C23A 1.208(7)
N1A C13A 1.507(8)
C1A C6A 1.541(7)
C1A C7A 1.542(7)
C1A C2A 1.549(8)
C2A C3A 1.503(8)
C2A H2AA 1.0000
C3A C4A 1.326(9)
C3A H3AA 0.9500
C4A C5A 1.491(8)
C4A H4AA 0.9500
C5A C6A 1.507(7)
C5A H5AA 1.0000
C6A H6AA 1.0000
C8A H8AA 0.9800
C8A H8AB 0.9800
C8A H8AC 0.9800
C9A C10A 1.487(7)
C10A C11A 1.364(10)
C10A C15A 1.370(9)
C11A C12A 1.398(11)
C11A H11A 0.9500
C12A C13A 1.334(12)
C12A H12A 0.9500
C13A C14A 1.374(11)
C14A C15A 1.388(9)
C14A H14A 0.9500
C15A H15A 0.9500
C16A C17A 1.491(7)
C17A C18A 1.378(8)
C17A C22A 1.379(8)
C18A C19A 1.383(8)
C18A H18A 0.9500
C19A C20A 1.372(8)
C19A H19A 0.9500
C20A C21A 1.376(8)
C21A C22A 1.380(8)
C21A H21A 0.9500
C22A H22A 0.9500
C23A C24A 1.486(8)
C24A C29A 1.383(8)
C24A C25A 1.400(9)
C25A C26A 1.391(9)
C25A H25A 0.9500
C26A C27A 1.384(10)
C26A H26A 0.9500
C27A C28A 1.365(10)
C28A C29A 1.386(8)
C28A H28A 0.9500
C29A H29A 0.9500
Br1B C20B 1.914(6)
O6C N1C 1.208(14)
O7C N1C 1.219(14)
N1C C20B 1.445(13)
Br2B C27B 1.906(6)
O1B C1B 1.404(7)
O1B H1OB 0.834(15)
O2B C7B 1.193(7)
O3B C7B 1.335(7)
O3B C8B 1.443(7)
O4B C9B 1.347(8)
O4B C2B 1.463(7)
O5B C9B 1.188(8)
N1B O6B 1.206(11)
N1B O7B 1.222(13)
N1B C13B 1.465(10)
Br1C C13B 2.085(9)
O8B C16B 1.368(7)
O8B C6B 1.442(7)
O9B C16B 1.188(7)
O10B C23B 1.347(7)
O10B C5B 1.446(7)
O11B C23B 1.212(7)
C1B C7B 1.525(8)
C1B C6B 1.527(8)
C1B C2B 1.553(8)
C2B C3B 1.498(8)
C2B H2BA 1.0000
C3B C4B 1.324(9)
C3B H3BA 0.9500
C4B C5B 1.498(9)
C4B H4BA 0.9500
C5B C6B 1.508(8)
C5B H5BA 1.0000
C6B H6BA 1.0000
C8B H8BA 0.9800
C8B H8BB 0.9800
C8B H8BC 0.9800
C9B C10B 1.495(8)
C10B C11B 1.352(11)
C10B C15B 1.369(11)
C11B C12B 1.419(12)
C11B H11B 0.9500
C12B C13B 1.332(15)
C12B H12B 0.9500
C13B C14B 1.362(14)
C14B C15B 1.391(11)
C14B H14B 0.9500
C15B H15B 0.9500
C16B C17B 1.478(8)
C17B C18B 1.370(8)
C17B C22B 1.393(9)
C18B C19B 1.387(9)
C18B H18B 0.9500
C19B C20B 1.357(9)
C19B H19B 0.9500
C20B C21B 1.372(9)
C21B C22B 1.364(10)
C21B H21B 0.9500
C22B H22B 0.9500
C23B C24B 1.476(9)
C24B C25B 1.393(9)
C24B C29B 1.400(8)
C25B C26B 1.384(10)
C25B H25B 0.9500
C26B C27B 1.392(10)
C26B H26B 0.9500
C27B C28B 1.354(10)
C28B C29B 1.387(9)
C28B H28B 0.9500
C29B H29B 0.9500

loop_
_geom_hbond_atom_site_label_D
_geom_hbond_atom_site_label_H
_geom_hbond_atom_site_label_A
_geom_hbond_distance_DH
_geom_hbond_distance_HA
_geom_hbond_distance_DA
_geom_hbond_angle_DHA
_geom_hbond_site_symmetry_A
O1A H1OA O11A 0.838(15) 1.98(3) 2.784(5) 161(8) 2_655
O1B H1OB O11B 0.834(15) 1.97(2) 2.791(6) 167(8) 2_546

loop_
_geom_torsion_atom_site_label_1
_geom_torsion_atom_site_label_2
_geom_torsion_atom_site_label_3
_geom_torsion_atom_site_label_4
_geom_torsion
C9A O4A C2A C3A -158.5(5)
C9A O4A C2A C1A 79.4(6)
O1A C1A C2A O4A 42.3(6)
C6A C1A C2A O4A 162.8(4)
C7A C1A C2A O4A -80.2(5)
O1A C1A C2A C3A -77.1(5)
C6A C1A C2A C3A 43.5(6)
C7A C1A C2A C3A 160.5(5)
O4A C2A C3A C4A -134.2(6)
C1A C2A C3A C4A -13.5(8)
C2A C3A C4A C5A 3.8(10)
C23A O10A C5A C4A -91.5(6)
C23A O10A C5A C6A 149.3(4)
C3A C4A C5A O10A -141.2(6)
C3A C4A C5A C6A -25.6(8)
C16A O8A C6A C5A 107.7(5)
C16A O8A C6A C1A -134.9(5)
O10A C5A C6A O8A -65.7(5)
C4A C5A C6A O8A 173.5(4)
O10A C5A C6A C1A 177.6(4)
C4A C5A C6A C1A 56.7(6)
O1A C1A C6A O8A -65.3(5)
C7A C1A C6A O8A 56.0(5)
C2A C1A C6A O8A 176.2(4)
O1A C1A C6A C5A 51.9(6)
C7A C1A C6A C5A 173.2(5)
C2A C1A C6A C5A -66.7(5)
C8A O3A C7A O2A -4.4(9)
C8A O3A C7A C1A 179.5(5)
O1A C1A C7A O2A 0.6(8)
C6A C1A C7A O2A -121.1(6)
C2A C1A C7A O2A 121.5(6)
O1A C1A C7A O3A 176.8(4)
C6A C1A C7A O3A 55.1(6)
C2A C1A C7A O3A -62.3(6)
C2A O4A C9A O5A 7.0(8)
C2A O4A C9A C10A -173.4(4)
O5A C9A C10A C11A -7.0(10)
O4A C9A C10A C11A 173.4(6)
O5A C9A C10A C15A 171.4(6)
O4A C9A C10A C15A -8.2(8)
C15A C10A C11A C12A 0.6(12)
C9A C10A C11A C12A 179.1(7)
C10A C11A C12A C13A -1.0(14)
C11A C12A C13A C14A 0.3(12)
C11A C12A C13A N1A -178.1(7)
O7A N1A C13A C12A 171.7(8)
O6A N1A C13A C12A -10.5(10)
O7A N1A C13A C14A -6.8(10)
O6A N1A C13A C14A 171.1(7)
C12A C13A C14A C15A 0.7(10)
N1A C13A C14A C15A 179.1(6)
C11A C10A C15A C14A 0.4(10)
C9A C10A C15A C14A -178.0(6)
C13A C14A C15A C10A -1.0(10)
C6A O8A C16A O9A 10.0(8)
C6A O8A C16A C17A -168.9(4)
O9A C16A C17A C18A -170.0(6)
O8A C16A C17A C18A 8.9(8)
O9A C16A C17A C22A 7.1(9)
O8A C16A C17A C22A -174.0(5)
C22A C17A C18A C19A 0.5(10)
C16A C17A C18A C19A 177.5(6)
C17A C18A C19A C20A -1.8(12)
C18A C19A C20A C21A 2.0(12)
C18A C19A C20A Br1A -177.8(6)
C19A C20A C21A C22A -0.9(11)
Br1A C20A C21A C22A 178.9(5)
C18A C17A C22A C21A 0.7(10)
C16A C17A C22A C21A -176.5(6)
C20A C21A C22A C17A -0.5(11)
C5A O10A C23A O11A 16.7(7)
C5A O10A C23A C24A -162.5(4)
O11A C23A C24A C29A 4.3(8)
O10A C23A C24A C29A -176.6(5)
O11A C23A C24A C25A -176.9(5)
O10A C23A C24A C25A 2.2(7)
C29A C24A C25A C26A -0.1(9)
C23A C24A C25A C26A -179.0(6)
C24A C25A C26A C27A 0.0(10)
C25A C26A C27A C28A -0.4(10)
C25A C26A C27A Br2A 179.1(5)
C26A C27A C28A C29A 0.9(10)
Br2A C27A C28A C29A -178.5(5)
C25A C24A C29A C28A 0.7(9)
C23A C24A C29A C28A 179.6(5)
C27A C28A C29A C24A -1.1(9)
C9B O4B C2B C3B -161.9(5)
C9B O4B C2B C1B 76.9(6)
O1B C1B C2B O4B 37.7(6)
C7B C1B C2B O4B -84.4(6)
C6B C1B C2B O4B 158.4(4)
O1B C1B C2B C3B -79.1(6)
C7B C1B C2B C3B 158.7(5)
C6B C1B C2B C3B 41.5(6)
O4B C2B C3B C4B -132.3(7)
C1B C2B C3B C4B -12.8(9)
C2B C3B C4B C5B 4.4(11)
C23B O10B C5B C4B -95.4(6)
C23B O10B C5B C6B 146.2(5)
C3B C4B C5B O10B -141.4(7)
C3B C4B C5B C6B -25.8(9)
C16B O8B C6B C5B 111.6(5)
C16B O8B C6B C1B -129.6(5)
O10B C5B C6B O8B -65.4(5)
C4B C5B C6B O8B 173.2(5)
O10B C5B C6B C1B 177.9(4)
C4B C5B C6B C1B 56.5(6)
O1B C1B C6B O8B -64.2(6)
C7B C1B C6B O8B 56.7(6)
C2B C1B C6B O8B 177.4(4)
O1B C1B C6B C5B 53.0(6)
C7B C1B C6B C5B 173.9(5)
C2B C1B C6B C5B -65.5(6)
C8B O3B C7B O2B -1.3(9)
C8B O3B C7B C1B -174.8(5)
O1B C1B C7B O2B 5.8(8)
C6B C1B C7B O2B -115.8(6)
C2B C1B C7B O2B 126.5(6)
O1B C1B C7B O3B 179.3(4)
C6B C1B C7B O3B 57.8(6)
C2B C1B C7B O3B -60.0(6)
C2B O4B C9B O5B 5.4(8)
C2B O4B C9B C10B -174.2(4)
O5B C9B C10B C11B -7.5(10)
O4B C9B C10B C11B 172.1(7)
O5B C9B C10B C15B 170.5(7)
O4B C9B C10B C15B -9.9(8)
C15B C10B C11B C12B 0.3(13)
C9B C10B C11B C12B 178.3(8)
C10B C11B C12B C13B 1.2(16)
C11B C12B C13B C14B -1.8(14)
C11B C12B C13B N1B 179.9(9)
C11B C12B C13B Br1C -177.4(8)
O6B N1B C13B C12B -6.1(15)
O7B N1B C13B C12B 176.8(13)
O6B N1B C13B C14B 175.6(11)
O7B N1B C13B C14B -1.4(16)
C12B C13B C14B C15B 0.8(12)
N1B C13B C14B C15B 179.0(8)
Br1C C13B C14B C15B 177.0(6)
C11B C10B C15B C14B -1.2(11)
C9B C10B C15B C14B -179.2(7)
C13B C14B C15B C10B 0.7(12)
C6B O8B C16B O9B 8.1(8)
C6B O8B C16B C17B -168.1(4)
O9B C16B C17B C18B -168.9(7)
O8B C16B C17B C18B 7.2(8)
O9B C16B C17B C22B 9.3(10)
O8B C16B C17B C22B -174.6(6)
C22B C17B C18B C19B -2.4(12)
C16B C17B C18B C19B 175.7(7)
C17B C18B C19B C20B 2.8(13)
C18B C19B C20B C21B -2.5(13)
C18B C19B C20B N1C 177.0(15)
C18B C19B C20B Br1B -178.7(7)
O6C N1C C20B C19B 148(3)
O7C N1C C20B C19B -50(3)
O6C N1C C20B C21B -33(4)
O7C N1C C20B C21B 129(3)
C19B C20B C21B C22B 1.8(14)
N1C C20B C21B C22B -177.7(15)
Br1B C20B C21B C22B 178.0(7)
C20B C21B C22B C17B -1.3(14)
C18B C17B C22B C21B 1.7(13)
C16B C17B C22B C21B -176.6(8)
C5B O10B C23B O11B 17.5(8)
C5B O10B C23B C24B -162.7(5)
O11B C23B C24B C25B -175.0(6)
O10B C23B C24B C25B 5.2(7)
O11B C23B C24B C29B 6.3(8)
O10B C23B C24B C29B -173.5(5)
C29B C24B C25B C26B 1.2(9)
C23B C24B C25B C26B -177.5(6)
C24B C25B C26B C27B -0.6(10)
C25B C26B C27B C28B -0.5(10)
C25B C26B C27B Br2B 178.6(5)
C26B C27B C28B C29B 1.0(10)
Br2B C27B C28B C29B -178.1(5)
C27B C28B C29B C24B -0.4(9)
C25B C24B C29B C28B -0.7(9)
C23B C24B C29B C28B 178.1(5)
